data_2012908
loop_
_publ_author_name
'Garden, Simon J.'
'da Cunha, Fernanda R. '
'Wardell, James L.'
'Skakle, Janet M. S.'
'Low, John N.'
'Glidewell, Christopher'

_publ_section_title
;
 2,6-Diiodo-4-nitrophenol, 2,6-diiodo-4-nitrophenyl acetate and
 2,6-diiodo-4-nitroanisole: interplay of hydrogen bonds, iodo--nitro
 interactions and aromatic \p--\p-stacking interactions to give
 supramolecular structures in one, two and three dimensions
;
_journal_issue 8
_journal_name_full 'Acta Crystallographica Section C'
_journal_page_first o463
_journal_page_last o466
_journal_paper_doi 10.1107/S0108270102010776
_journal_volume 58
_journal_year 2002
_chemical_formula_moiety 'C8 H5 I2 N O4'
_chemical_formula_sum 'C8 H5 I2 N O4'
_chemical_formula_weight 432.93
_chemical_name_systematic
;
2,6-Diiodo-4-nitrophenyl acetate
;
_space_group_IT_number 62
_symmetry_cell_setting orthorhombic
_symmetry_space_group_name_Hall '-P 2ac 2n'
_symmetry_space_group_name_H-M 'P n m a'
_atom_sites_solution_hydrogens geom
_atom_sites_solution_primary direct
_atom_sites_solution_secondary difmap
_cell_angle_alpha 90
_cell_angle_beta 90
_cell_angle_gamma 90
_cell_formula_units_Z 4
_cell_length_a 8.0608(9)
_cell_length_b 12.4501(14)
_cell_length_c 11.6790(13)
_cell_measurement_reflns_used 2206
_cell_measurement_temperature 292(2)
_cell_measurement_theta_max 32.58
_cell_measurement_theta_min 2.39
_cell_volume 1172.1(2)
_computing_cell_refinement 'SAINT (Bruker, 1999)'
_computing_data_collection 'SMART (Bruker, 1999)'
_computing_data_reduction SAINT
_computing_molecular_graphics 'PLATON (Spek, 2002)'
_computing_publication_material 'SHELXL97 and PRPKAPPA (Ferguson, 1999)'
_computing_structure_refinement 'SHELXL97 (Sheldrick, 1997)'
_computing_structure_solution 'SHELXS97 (Sheldrick, 1997)'
_diffrn_ambient_temperature 292(2)
_diffrn_measured_fraction_theta_full 0.991
_diffrn_measured_fraction_theta_max 0.991
_diffrn_measurement_device_type 'Bruker SMART 1000 CCD area-detector'
_diffrn_measurement_method '\f and \w scans'
_diffrn_radiation_monochromator graphite
_diffrn_radiation_source 'fine-focus sealed X-ray tube'
_diffrn_radiation_type 'Mo K\a'
_diffrn_radiation_wavelength 0.71073
_diffrn_reflns_av_R_equivalents 0.044
_diffrn_reflns_av_sigmaI/netI 0.024
_diffrn_reflns_limit_h_max 12
_diffrn_reflns_limit_h_min -12
_diffrn_reflns_limit_k_max 18
_diffrn_reflns_limit_k_min -17
_diffrn_reflns_limit_l_max 15
_diffrn_reflns_limit_l_min -17
_diffrn_reflns_number 11456
_diffrn_reflns_theta_full 32.58
_diffrn_reflns_theta_max 32.58
_diffrn_reflns_theta_min 2.39
_diffrn_standards_decay_% negligible
_exptl_absorpt_coefficient_mu 5.360
_exptl_absorpt_correction_T_max 0.528
_exptl_absorpt_correction_T_min 0.258
_exptl_absorpt_correction_type multi-scan
_exptl_absorpt_process_details '(SADABS; Bruker, 1999)'
_exptl_crystal_colour colourless
_exptl_crystal_density_diffrn 2.453
_exptl_crystal_density_meas ?
_exptl_crystal_density_method 'not measured'
_exptl_crystal_description block
_exptl_crystal_F_000 792
_exptl_crystal_size_max 0.50
_exptl_crystal_size_mid 0.23
_exptl_crystal_size_min 0.12
_refine_diff_density_max 1.20
_refine_diff_density_min -0.41
_refine_ls_extinction_coef 0.0321(13)
_refine_ls_extinction_expression Fc^*^=kFc[1+0.001xFc^2^\l^3^/sin(2\q)]^-1/4^
_refine_ls_extinction_method 'SHELXL97 (Sheldrick, 1997)'
_refine_ls_goodness_of_fit_ref 1.043
_refine_ls_hydrogen_treatment constr
_refine_ls_matrix_type full
_refine_ls_number_parameters 81
_refine_ls_number_reflns 2206
_refine_ls_number_restraints 0
_refine_ls_restrained_S_all 1.043
_refine_ls_R_factor_all 0.057
_refine_ls_R_factor_gt 0.041
_refine_ls_shift/su_max <0.001
_refine_ls_shift/su_mean 0.000
_refine_ls_structure_factor_coef Fsqd
_refine_ls_weighting_details 'w = 1/[\s^2^(Fo^2^)+(0.0513P)^2^+0.8851P] where P=(Fo^2^+2Fc^2^)/3'
_refine_ls_weighting_scheme calc
_refine_ls_wR_factor_gt 0.103
_refine_ls_wR_factor_ref 0.112
_reflns_number_gt 1555
_reflns_number_total 2206
_reflns_threshold_expression I>2\s(I)
_cod_data_source_file tr1033.cif
_cod_data_source_block II
_cod_depositor_comments
;
The following automatic conversions were performed:

'_exptl_crystal_density_meas' value 'not measured' was changed to '?'
- the value is perceived as not measured.

Automatic conversion script
Id: cif_fix_values 3008 2015-01-20 13:52:24Z robertas 
;
_cod_database_code 2012908
_cod_database_fobs_code 2012908

loop_
_symmetry_equiv_pos_as_xyz
'x, y, z'
'-x+1/2, -y, z+1/2'
'x+1/2, -y+1/2, -z+1/2'
'-x, y+1/2, -z'
'-x, -y, -z'
'x+1/2, y, -z+1/2'
'-x+1/2, y+1/2, z+1/2'
'x, -y+1/2, z'

loop_
_atom_site_label
_atom_site_fract_x
_atom_site_fract_y
_atom_site_fract_z
_atom_site_U_iso_or_equiv
_atom_site_adp_type
_atom_site_calc_flag
_atom_site_refinement_flags
_atom_site_occupancy
_atom_site_disorder_assembly
_atom_site_disorder_group
_atom_site_type_symbol
C1 0.1503(5) 0.2500 0.1689(3) 0.0376(7) Uani d S 1 . . C
O1 0.1962(3) 0.2500 0.0539(2) 0.0406(6) Uani d S 1 . . O
C11 0.0705(6) 0.2500 -0.0268(3) 0.0447(9) Uani d S 1 . . C
O12 -0.0711(5) 0.2500 0.0010(3) 0.0801(14) Uani d S 1 . . O
C12 0.1402(6) 0.2500 -0.1442(3) 0.0548(12) Uani d S 1 . . C
C2 0.1341(3) 0.3471(2) 0.2269(2) 0.0407(6) Uani d . 1 . . C
I2 0.16877(4) 0.49229(2) 0.14194(2) 0.06767(17) Uani d . 1 . . I
C3 0.1006(4) 0.3473(3) 0.3440(2) 0.0444(6) Uani d . 1 . . C
C4 0.0833(5) 0.2500 0.3985(3) 0.0436(9) Uani d S 1 . . C
N4 0.0485(5) 0.2500 0.5223(3) 0.0540(10) Uani d S 1 . . N
O4 0.0328(4) 0.3362(3) 0.5705(2) 0.0765(9) Uani d . 1 . . O
H12A 0.0605 0.2202 -0.1963 0.082 Uiso calc PR 0.50 . . H
H12B 0.2395 0.2075 -0.1457 0.082 Uiso calc PR 0.50 . . H
H12C 0.1657 0.3223 -0.1666 0.082 Uiso calc PR 0.50 . . H
H3 0.0903 0.4114 0.3842 0.053 Uiso calc R 1 . . H

loop_
_atom_site_aniso_label
_atom_site_aniso_U_11
_atom_site_aniso_U_22
_atom_site_aniso_U_33
_atom_site_aniso_U_12
_atom_site_aniso_U_13
_atom_site_aniso_U_23
C1 0.0379(18) 0.048(2) 0.0274(15) 0.000 0.0006(13) 0.000
O1 0.0390(14) 0.0558(17) 0.0270(12) 0.000 0.0029(10) 0.000
C11 0.052(2) 0.051(2) 0.0312(17) 0.000 0.0005(16) 0.000
O12 0.0437(18) 0.150(5) 0.0464(19) 0.000 -0.0016(15) 0.000
C12 0.064(3) 0.072(3) 0.0288(18) 0.000 -0.0013(17) 0.000
C2 0.0430(14) 0.0448(14) 0.0344(12) 0.0022(11) -0.0010(10) 0.0007(10)
I2 0.1028(3) 0.04586(18) 0.0543(2) 0.00141(11) 0.00652(12) 0.00583(9)
C3 0.0461(14) 0.0547(17) 0.0323(12) 0.0030(13) -0.0015(11) -0.0046(11)
C4 0.0371(19) 0.068(3) 0.0255(15) 0.000 -0.0045(14) 0.000
N4 0.0471(19) 0.089(3) 0.0262(15) 0.000 -0.0035(13) 0.000
O4 0.088(2) 0.103(2) 0.0381(12) -0.0214(16) 0.0074(12) -0.0237(14)

loop_
_atom_type_symbol
_atom_type_description
_atom_type_scat_dispersion_real
_atom_type_scat_dispersion_imag
_atom_type_scat_source
C C 0.0033 0.0016 'International Tables Vol C Tables 4.2.6.8 and 6.1.1.4'
H H 0.0000 0.0000 'International Tables Vol C Tables 4.2.6.8 and 6.1.1.4'
I I -0.4742 1.8119 'International Tables Vol C Tables 4.2.6.8 and 6.1.1.4'
N N 0.0061 0.0033 'International Tables Vol C Tables 4.2.6.8 and 6.1.1.4'
O O 0.0106 0.0060 'International Tables Vol C Tables 4.2.6.8 and 6.1.1.4'

loop_
_geom_angle_atom_site_label_1
_geom_angle_atom_site_label_2
_geom_angle_atom_site_label_3
_geom_angle_site_symmetry_1
_geom_angle_site_symmetry_3
_geom_angle
_geom_angle_publ_flag
C2 C1 C2 8_555 . 120.6(3) no
C2 C1 O1 8_555 . 119.58(17) no
C2 C1 O1 . . 119.58(17) no
C11 O1 C1 . . 117.5(3) no
O12 C11 O1 . . 121.2(4) no
O12 C11 C12 . . 128.2(4) no
O1 C11 C12 . . 110.6(4) no
C11 C12 H12A . . 109.5 no
C11 C12 H12B . . 109.5 no
H12A C12 H12B . . 109.5 no
C11 C12 H12C . . 109.5 no
H12A C12 H12C . . 109.5 no
H12B C12 H12C . . 109.5 no
C1 C2 C3 . . 119.7(3) no
C1 C2 I2 . . 120.7(2) no
C3 C2 I2 . . 119.5(2) no
C4 C3 C2 . . 118.2(3) no
C4 C3 H3 . . 120.9 no
C2 C3 H3 . . 120.9 no
C3 C4 C3 8_555 . 123.4(4) no
C3 C4 N4 8_555 . 118.27(18) no
C3 C4 N4 . . 118.27(18) no
O4 N4 O4 . 8_555 123.5(4) no
O4 N4 C4 . . 118.2(2) no
O4 N4 C4 8_555 . 118.2(2) no

loop_
_geom_bond_atom_site_label_1
_geom_bond_atom_site_label_2
_geom_bond_site_symmetry_2
_geom_bond_distance
_geom_bond_publ_flag
C1 C2 8_555 1.392(3) no
C1 C2 . 1.392(3) no
C1 O1 . 1.393(4) no
O1 C11 . 1.385(5) no
C11 O12 . 1.186(6) no
C11 C12 . 1.481(6) no
C12 H12A . 0.9600 no
C12 H12B . 0.9600 no
C12 H12C . 0.9600 no
C2 C3 . 1.394(4) no
C2 I2 . 2.080(3) no
C3 C4 . 1.375(4) no
C3 H3 . 0.9300 no
C4 C3 8_555 1.375(4) no
C4 N4 . 1.474(5) no
N4 O4 . 1.218(3) no
N4 O4 8_555 1.218(3) no

loop_
_geom_torsion_atom_site_label_1
_geom_torsion_atom_site_label_2
_geom_torsion_atom_site_label_3
_geom_torsion_atom_site_label_4
_geom_torsion_site_symmetry_1
_geom_torsion_site_symmetry_4
_geom_torsion
_geom_torsion_publ_flag
C2 C1 O1 C11 8_555 . 92.6(3) no
C1 O1 C11 O12 . . 0.0 no
C1 O1 C11 C12 . . 180.0 no
C2 C1 C2 C3 8_555 . -0.3(5) no
O1 C1 C2 C3 . . -175.1(3) no
C2 C1 C2 I2 8_555 . 177.22(18) no
O1 C1 C2 I2 . . 2.4(4) no
C1 C2 C3 C4 . . -0.5(5) no
I2 C2 C3 C4 . . -178.0(3) no
C2 C3 C4 C3 . 8_555 1.4(6) no
C2 C3 C4 N4 . . 179.8(3) no
C3 C4 N4 O4 8_555 . -179.9(4) no
C3 C4 N4 O4 . . 1.6(6) y
C3 C4 N4 O4 8_555 8_555 -1.6(6) no
C3 C4 N4 O4 . 8_555 179.9(4) y
C2 C1 O1 C11 . . -92.6(3) y
